data_7238888
loop_
_publ_author_name
'Kumar, Atul'
'Gupta, Garima'
'Srivastava, Suman'
'Bishnoi, Ajay Kumar'
'Saxena, Ruchi'
'Kant, Ruchir'
'Khanna, Ranjana S.'
'Maulik, Prakas R.'
'Dwivedi, Anila'

_publ_section_title
;
 Novel diastereoselective synthesis of spiropyrrolidine-oxindole
 derivatives as anti-breast cancer agents
;
_journal_issue 14
_journal_name_full 'RSC Advances'
_journal_page_first 4731
_journal_paper_doi 10.1039/c3ra21595d
_journal_volume 3
_journal_year 2013
_chemical_formula_moiety 'C32 H25 Cl N2 O2 S'
_chemical_formula_sum 'C32 H25 Cl N2 O2 S'
_chemical_formula_weight 537.05
_chemical_melting_point 220
_chemical_name_common
;
6'-benzoyl-7'-(4-chlorophenyl)-3'-phenyl-3',6',7',7a'-
tetrahydro-1 'H-spiro(indoline-3,5'-pyrrolo(1,2-c)thiazol)-2-one
;
_chemical_name_systematic
;
6'-benzoyl-7'-(4-chlorophenyl)-3'-phenyl-3',6',7',7a'-tetrahydro-1
'H-spiro[indoline-3,5'-pyrrolo[1,2-c]thiazol]-2-one
;
_space_group_IT_number 14
_space_group_name_Hall '-P 2ybc'
_space_group_name_H-M_alt 'P 1 21/c 1'
_symmetry_cell_setting monoclinic
_symmetry_space_group_name_H-M 'P 1 21/c 1'
_atom_sites_solution_hydrogens geom
_atom_sites_solution_primary direct
_atom_sites_solution_secondary difmap
_audit_creation_method SHELXL-97
_cell_angle_alpha 90.00
_cell_angle_beta 119.485(17)
_cell_angle_gamma 90.00
_cell_formula_units_Z 4
_cell_length_a 10.428(5)
_cell_length_b 16.883(5)
_cell_length_c 17.610(5)
_cell_measurement_reflns_used 2311
_cell_measurement_temperature 293(2)
_cell_measurement_theta_max 29.0421
_cell_measurement_theta_min 2.7487
_cell_volume 2698.8(18)
_computing_cell_refinement
;
CrysAlisPro, Oxford Diffraction Ltd.,
Version 1.171.34.40 (release 27-08-2010 CrysAlis171 .NET)
(compiled Aug 27 2010,11:50:40)
;
_computing_data_collection
;
CrysAlisPro, Oxford Diffraction Ltd.,
Version 1.171.34.40 (release 27-08-2010 CrysAlis171 .NET)
(compiled Aug 27 2010,11:50:40)
;
_computing_data_reduction
;
CrysAlisPro, Oxford Diffraction Ltd.,
Version 1.171.34.40 (release 27-08-2010 CrysAlis171 .NET)
(compiled Aug 27 2010,11:50:40)
;
_computing_molecular_graphics 'SHELXTL-NT(Bruker, 1997)'
_computing_publication_material 'SHELXTL-NT(Bruker, 1997)'
_computing_structure_refinement 'SHELXTL-NT(Bruker, 1997)'
_computing_structure_solution 'SHELXTL-NT(Bruker, 1997)'
_diffrn_ambient_temperature 293(2)
_diffrn_detector_area_resol_mean 16.3291
_diffrn_measured_fraction_theta_full 0.999
_diffrn_measured_fraction_theta_max 0.999
_diffrn_measurement_device_type 'Xcalibur, Eos,Gemini'
_diffrn_measurement_method '\w scans'
_diffrn_radiation_monochromator graphite
_diffrn_radiation_source 'Enhance (Mo) X-ray Source'
_diffrn_radiation_type MoK\a
_diffrn_radiation_wavelength 0.71073
_diffrn_reflns_av_R_equivalents 0.0582
_diffrn_reflns_av_sigmaI/netI 0.1149
_diffrn_reflns_limit_h_max 13
_diffrn_reflns_limit_h_min -12
_diffrn_reflns_limit_k_max 20
_diffrn_reflns_limit_k_min -21
_diffrn_reflns_limit_l_max 21
_diffrn_reflns_limit_l_min -19
_diffrn_reflns_number 12527
_diffrn_reflns_theta_full 26.37
_diffrn_reflns_theta_max 26.37
_diffrn_reflns_theta_min 2.75
_diffrn_standards_number 13781
_exptl_absorpt_coefficient_mu 0.252
_exptl_absorpt_correction_T_max 0.9561
_exptl_absorpt_correction_T_min 0.9017
_exptl_absorpt_correction_type multi-scan
_exptl_absorpt_process_details
;
CrysAlisPro, Oxford Diffraction Ltd.,
Version 1.171.34.40 (release 27-08-2010 CrysAlis171 .NET)
(compiled Aug 27 2010,11:50:40)
Empirical absorption correction using spherical harmonics,
implemented in SCALE3 ABSPACK scaling algorithm.
;
_exptl_crystal_colour creamcolour
_exptl_crystal_density_diffrn 1.322
_exptl_crystal_density_method 'not measured'
_exptl_crystal_description 'rectangular block'
_exptl_crystal_F_000 1120
_exptl_crystal_size_max 0.42
_exptl_crystal_size_mid 0.30
_exptl_crystal_size_min 0.18
_refine_diff_density_max 0.410
_refine_diff_density_min -0.468
_refine_diff_density_rms 0.051
_refine_ls_extinction_method none
_refine_ls_goodness_of_fit_ref 1.031
_refine_ls_hydrogen_treatment constr
_refine_ls_matrix_type full
_refine_ls_number_parameters 343
_refine_ls_number_reflns 5508
_refine_ls_number_restraints 0
_refine_ls_restrained_S_all 1.031
_refine_ls_R_factor_all 0.1604
_refine_ls_R_factor_gt 0.0704
_refine_ls_shift/su_max 0.000
_refine_ls_shift/su_mean 0.000
_refine_ls_structure_factor_coef Fsqd
_refine_ls_weighting_details 'calc w=1/[\s^2^(Fo^2^)+(0.0451P)^2^+0.0000P] where P=(Fo^2^+2Fc^2^)/3'
_refine_ls_weighting_scheme calc
_refine_ls_wR_factor_gt 0.1208
_refine_ls_wR_factor_ref 0.1679
_reflns_number_gt 2537
_reflns_number_total 5508
_reflns_threshold_expression >2sigma(I)
_cod_data_source_file c3ra21595d.txt
_cod_data_source_block 2c
_cod_depositor_comments
;
The following automatic conversions were performed:

data item '_symmetry_cell_setting' value 'Monoclinic' was changed to
'monoclinic' in accordance with the
/home/saulius/struct/COD-crude-data/automatic-downloads/DataCite-retrospective/RSC/depositions/lib/dictionaries/cif_core.dic
dictionary named 'cif_core.dic' version 2.4.2 last updated on
2011-04-26.

Automatic conversion script
Id: cif_fix_values 6909 2019-04-08 15:41:33Z antanas 
;
_cod_original_cell_volume 2698.8(17)
_cod_original_sg_symbol_H-M P21/c
_cod_database_code 7238888

loop_
_symmetry_equiv_pos_as_xyz
'x, y, z'
'-x, y+1/2, -z+1/2'
'-x, -y, -z'
'x, -y-1/2, z-1/2'

loop_
_atom_site_label
_atom_site_type_symbol
_atom_site_fract_x
_atom_site_fract_y
_atom_site_fract_z
_atom_site_U_iso_or_equiv
_atom_site_adp_type
_atom_site_occupancy
_atom_site_symmetry_multiplicity
_atom_site_calc_flag
_atom_site_refinement_flags
C1 C 1.0077(4) 0.84270(18) 0.3285(3) 0.0527(11) Uani 1 1 d .
H1 H 1.1062 0.8415 0.3717 0.063 Uiso 1 1 calc R
C2 C 0.9576(5) 0.8016(2) 0.2513(3) 0.0627(12) Uani 1 1 d .
H2 H 1.0239 0.7717 0.2423 0.075 Uiso 1 1 calc R
C3 C 0.8100(5) 0.8036(2) 0.1863(3) 0.0609(11) Uani 1 1 d .
H3 H 0.7790 0.7755 0.1348 0.073 Uiso 1 1 calc R
C4 C 0.7090(4) 0.84774(18) 0.1989(3) 0.0510(10) Uani 1 1 d .
H4 H 0.6104 0.8493 0.1560 0.061 Uiso 1 1 calc R
C5 C 0.7572(4) 0.88911(18) 0.2756(2) 0.0408(9) Uani 1 1 d .
C6 C 0.9043(4) 0.88572(17) 0.3381(2) 0.0402(9) Uani 1 1 d .
C7 C 0.8076(4) 0.97243(19) 0.3959(2) 0.0393(9) Uani 1 1 d .
C8 C 0.6795(4) 0.94641(18) 0.3061(2) 0.0390(8) Uani 1 1 d .
C9 C 0.6077(4) 1.01953(18) 0.2449(2) 0.0422(9) Uani 1 1 d .
H9 H 0.6106 1.0652 0.2801 0.051 Uiso 1 1 calc R
C10 C 0.6835(4) 1.0415(2) 0.1922(3) 0.0522(10) Uani 1 1 d .
C11 C 0.8416(4) 1.0641(2) 0.2403(3) 0.0531(10) Uani 1 1 d .
C12 C 0.9279(5) 1.0369(2) 0.2062(4) 0.0840(16) Uani 1 1 d .
H12 H 0.8842 1.0102 0.1531 0.101 Uiso 1 1 calc R
C13 C 1.0759(7) 1.0490(3) 0.2495(6) 0.122(3) Uani 1 1 d .
H13 H 1.1326 1.0312 0.2255 0.147 Uiso 1 1 calc R
C14 C 1.1408(6) 1.0867(3) 0.3271(5) 0.113(3) Uani 1 1 d .
H14 H 1.2427 1.0924 0.3574 0.136 Uiso 1 1 calc R
C15 C 1.0581(6) 1.1170(3) 0.3622(4) 0.0954(18) Uani 1 1 d .
H15 H 1.1029 1.1450 0.4144 0.114 Uiso 1 1 calc R
C16 C 0.9059(5) 1.1045(2) 0.3176(3) 0.0682(13) Uani 1 1 d .
H16 H 0.8484 1.1236 0.3405 0.082 Uiso 1 1 calc R
C17 C 0.4480(4) 0.99312(18) 0.1879(2) 0.0442(9) Uani 1 1 d .
H17 H 0.4457 0.9540 0.1461 0.053 Uiso 1 1 calc R
C18 C 0.3365(4) 1.05677(19) 0.1368(3) 0.0453(9) Uani 1 1 d .
C19 C 0.2516(5) 1.0516(2) 0.0471(3) 0.0777(14) Uani 1 1 d .
H19 H 0.2697 1.0109 0.0180 0.093 Uiso 1 1 calc R
C20 C 0.1403(5) 1.1055(3) -0.0006(3) 0.0938(17) Uani 1 1 d .
H20 H 0.0850 1.1014 -0.0610 0.113 Uiso 1 1 calc R
C21 C 0.1131(5) 1.1648(2) 0.0424(3) 0.0679(13) Uani 1 1 d .
C22 C 0.1972(4) 1.1732(2) 0.1299(3) 0.0554(11) Uani 1 1 d .
H22 H 0.1796 1.2147 0.1582 0.067 Uiso 1 1 calc R
C23 C 0.3096(4) 1.11962(19) 0.1773(3) 0.0515(10) Uani 1 1 d .
H23 H 0.3678 1.1261 0.2373 0.062 Uiso 1 1 calc R
C24 C 0.4147(4) 0.94988(19) 0.2524(3) 0.0476(10) Uani 1 1 d .
H24 H 0.3792 0.9883 0.2796 0.057 Uiso 1 1 calc R
C25 C 0.3032(4) 0.8814(2) 0.2144(3) 0.0712(13) Uani 1 1 d .
H25A H 0.2370 0.8896 0.1526 0.085 Uiso 1 1 calc R
H25B H 0.2453 0.8778 0.2437 0.085 Uiso 1 1 calc R
C26 C 0.5493(4) 0.83573(18) 0.3372(3) 0.0473(10) Uani 1 1 d .
H26 H 0.6449 0.8105 0.3559 0.057 Uiso 1 1 calc R
C27 C 0.5033(4) 0.8224(2) 0.4056(3) 0.0496(10) Uani 1 1 d .
C28 C 0.4811(5) 0.8834(2) 0.4489(3) 0.0670(12) Uani 1 1 d .
H28 H 0.4978 0.9351 0.4376 0.080 Uiso 1 1 calc R
C29 C 0.4342(5) 0.8702(3) 0.5095(3) 0.0847(15) Uani 1 1 d .
H29 H 0.4208 0.9125 0.5387 0.102 Uiso 1 1 calc R
C30 C 0.4081(5) 0.7943(4) 0.5256(3) 0.0912(16) Uani 1 1 d .
H30 H 0.3746 0.7849 0.5649 0.109 Uiso 1 1 calc R
C31 C 0.4312(6) 0.7323(3) 0.4837(4) 0.0920(17) Uani 1 1 d .
H31 H 0.4150 0.6807 0.4955 0.110 Uiso 1 1 calc R
C32 C 0.4780(5) 0.7459(2) 0.4245(3) 0.0771(14) Uani 1 1 d .
H32 H 0.4931 0.7032 0.3964 0.093 Uiso 1 1 calc R
Cl1 Cl -0.03097(16) 1.23091(7) -0.01671(10) 0.1223(6) Uani 1 1 d .
N1 N 0.9307(3) 0.93322(14) 0.4101(2) 0.0442(8) Uani 1 1 d .
H5 H 1.0144 0.9368 0.4571 0.053 Uiso 1 1 d R
N2 N 0.5577(3) 0.91814(14) 0.31965(19) 0.0405(7) Uani 1 1 d .
O1 O 0.7979(3) 1.02086(13) 0.44484(17) 0.0512(7) Uani 1 1 d .
O2 O 0.6165(3) 1.03627(17) 0.1136(2) 0.0794(9) Uani 1 1 d .
S1 S 0.40955(13) 0.79247(6) 0.23179(8) 0.0720(4) Uani 1 1 d .

loop_
_atom_site_aniso_label
_atom_site_aniso_U_11
_atom_site_aniso_U_22
_atom_site_aniso_U_33
_atom_site_aniso_U_23
_atom_site_aniso_U_13
_atom_site_aniso_U_12
C1 0.045(2) 0.049(2) 0.067(3) -0.004(2) 0.030(2) 0.0037(17)
C2 0.059(3) 0.062(2) 0.077(4) -0.013(3) 0.042(3) 0.009(2)
C3 0.065(3) 0.062(2) 0.061(3) -0.019(2) 0.035(3) 0.002(2)
C4 0.040(2) 0.061(2) 0.049(3) -0.013(2) 0.020(2) 0.0003(18)
C5 0.034(2) 0.0448(19) 0.043(2) -0.0053(18) 0.0185(19) -0.0009(15)
C6 0.040(2) 0.0382(18) 0.044(2) -0.0035(18) 0.021(2) -0.0018(16)
C7 0.033(2) 0.0453(19) 0.043(2) -0.0020(18) 0.021(2) -0.0056(15)
C8 0.0303(19) 0.0471(18) 0.037(2) -0.0032(17) 0.0149(18) -0.0015(15)
C9 0.035(2) 0.0456(19) 0.046(2) -0.0062(18) 0.0195(19) -0.0019(15)
C10 0.048(3) 0.055(2) 0.054(3) 0.004(2) 0.025(2) 0.0062(18)
C11 0.040(2) 0.056(2) 0.067(3) 0.013(2) 0.029(2) 0.0036(18)
C12 0.067(3) 0.078(3) 0.135(5) 0.002(3) 0.071(4) 0.003(2)
C13 0.068(4) 0.112(4) 0.215(9) 0.010(5) 0.092(5) 0.002(3)
C14 0.041(3) 0.103(4) 0.176(8) 0.036(4) 0.037(4) 0.000(3)
C15 0.067(4) 0.089(3) 0.109(5) 0.026(3) 0.026(4) -0.023(3)
C16 0.051(3) 0.076(3) 0.076(4) 0.012(3) 0.030(3) -0.014(2)
C17 0.037(2) 0.0480(19) 0.043(2) -0.0061(18) 0.016(2) 0.0008(16)
C18 0.030(2) 0.053(2) 0.046(3) -0.001(2) 0.014(2) -0.0004(16)
C19 0.076(3) 0.080(3) 0.048(3) -0.010(3) 0.008(3) 0.027(2)
C20 0.090(4) 0.093(3) 0.046(3) -0.011(3) -0.006(3) 0.038(3)
C21 0.053(3) 0.063(3) 0.064(3) 0.004(3) 0.011(3) 0.014(2)
C22 0.048(2) 0.051(2) 0.060(3) -0.004(2) 0.022(2) 0.0060(18)
C23 0.044(2) 0.056(2) 0.049(3) -0.004(2) 0.018(2) 0.0000(18)
C24 0.031(2) 0.055(2) 0.050(3) -0.0008(19) 0.014(2) -0.0032(16)
C25 0.046(3) 0.082(3) 0.069(3) 0.003(3) 0.016(2) -0.020(2)
C26 0.043(2) 0.048(2) 0.054(3) -0.0039(19) 0.026(2) 0.0010(16)
C27 0.042(2) 0.055(2) 0.051(3) 0.001(2) 0.023(2) -0.0018(17)
C28 0.074(3) 0.067(2) 0.072(3) 0.002(2) 0.045(3) -0.003(2)
C29 0.074(4) 0.128(4) 0.068(4) 0.005(3) 0.048(3) 0.006(3)
C30 0.061(3) 0.148(5) 0.063(4) 0.029(4) 0.029(3) -0.013(3)
C31 0.093(4) 0.100(4) 0.079(4) 0.033(3) 0.040(4) -0.009(3)
C32 0.085(4) 0.071(3) 0.071(4) 0.011(3) 0.035(3) -0.008(2)
Cl1 0.0999(11) 0.0966(8) 0.0976(12) -0.0021(8) -0.0073(9) 0.0482(8)
N1 0.0299(16) 0.0510(16) 0.043(2) -0.0044(15) 0.0110(15) 0.0037(13)
N2 0.0310(16) 0.0421(15) 0.047(2) 0.0000(14) 0.0187(16) -0.0017(12)
O1 0.0386(15) 0.0647(15) 0.0457(17) -0.0169(14) 0.0172(14) -0.0014(11)
O2 0.070(2) 0.119(2) 0.053(2) 0.007(2) 0.034(2) 0.0021(18)
S1 0.0834(9) 0.0651(7) 0.0670(9) -0.0203(6) 0.0366(8) -0.0261(6)

loop_
_atom_type_symbol
_atom_type_description
_atom_type_scat_dispersion_real
_atom_type_scat_dispersion_imag
_atom_type_scat_source
C C 0.0033 0.0016 'International Tables Vol C Tables 4.2.6.8 and 6.1.1.4'
H H 0.0000 0.0000 'International Tables Vol C Tables 4.2.6.8 and 6.1.1.4'
Cl Cl 0.1484 0.1585 'International Tables Vol C Tables 4.2.6.8 and 6.1.1.4'
N N 0.0061 0.0033 'International Tables Vol C Tables 4.2.6.8 and 6.1.1.4'
O O 0.0106 0.0060 'International Tables Vol C Tables 4.2.6.8 and 6.1.1.4'
S S 0.1246 0.1234 'International Tables Vol C Tables 4.2.6.8 and 6.1.1.4'

loop_
_geom_angle_atom_site_label_1
_geom_angle_atom_site_label_2
_geom_angle_atom_site_label_3
_geom_angle
C6 C1 C2 116.5(4)
C6 C1 H1 121.8
C2 C1 H1 121.8
C1 C2 C3 121.7(4)
C1 C2 H2 119.1
C3 C2 H2 119.1
C4 C3 C2 119.9(4)
C4 C3 H3 120.0
C2 C3 H3 120.0
C5 C4 C3 119.2(4)
C5 C4 H4 120.4
C3 C4 H4 120.4
C4 C5 C6 119.1(3)
C4 C5 C8 132.0(3)
C6 C5 C8 108.7(3)
C1 C6 C5 123.6(4)
C1 C6 N1 126.4(3)
C5 C6 N1 110.0(3)
O1 C7 N1 126.5(3)
O1 C7 C8 125.3(3)
N1 C7 C8 108.2(3)
N2 C8 C5 120.0(3)
N2 C8 C7 107.7(3)
C5 C8 C7 101.5(3)
N2 C8 C9 102.0(2)
C5 C8 C9 114.5(3)
C7 C8 C9 111.0(2)
C17 C9 C10 113.1(3)
C17 C9 C8 102.7(2)
C10 C9 C8 113.2(3)
C17 C9 H9 109.2
C10 C9 H9 109.2
C8 C9 H9 109.2
O2 C10 C11 121.7(4)
O2 C10 C9 119.8(4)
C11 C10 C9 118.4(4)
C16 C11 C12 119.5(4)
C16 C11 C10 123.9(4)
C12 C11 C10 116.4(4)
C13 C12 C11 120.6(6)
C13 C12 H12 119.7
C11 C12 H12 119.7
C14 C13 C12 120.3(6)
C14 C13 H13 119.8
C12 C13 H13 119.8
C13 C14 C15 121.0(6)
C13 C14 H14 119.5
C15 C14 H14 119.5
C14 C15 C16 118.6(6)
C14 C15 H15 120.7
C16 C15 H15 120.7
C11 C16 C15 120.0(5)
C11 C16 H16 120.0
C15 C16 H16 120.0
C18 C17 C24 113.1(3)
C18 C17 C9 117.0(3)
C24 C17 C9 102.9(3)
C18 C17 H17 107.8
C24 C17 H17 107.8
C9 C17 H17 107.8
C19 C18 C23 117.4(3)
C19 C18 C17 120.5(3)
C23 C18 C17 122.0(4)
C18 C19 C20 121.7(4)
C18 C19 H19 119.1
C20 C19 H19 119.1
C21 C20 C19 119.0(4)
C21 C20 H20 120.5
C19 C20 H20 120.5
C22 C21 C20 120.9(4)
C22 C21 Cl1 119.8(4)
C20 C21 Cl1 119.4(4)
C21 C22 C23 119.9(4)
C21 C22 H22 120.1
C23 C22 H22 120.1
C18 C23 C22 121.1(4)
C18 C23 H23 119.5
C22 C23 H23 119.5
N2 C24 C17 105.1(3)
N2 C24 C25 109.0(3)
C17 C24 C25 115.7(3)
N2 C24 H24 108.9
C17 C24 H24 108.9
C25 C24 H24 108.9
C24 C25 S1 106.4(2)
C24 C25 H25A 110.4
S1 C25 H25A 110.4
C24 C25 H25B 110.4
S1 C25 H25B 110.4
H25A C25 H25B 108.6
N2 C26 C27 113.0(3)
N2 C26 S1 105.5(2)
C27 C26 S1 109.7(2)
N2 C26 H26 109.5
C27 C26 H26 109.5
S1 C26 H26 109.5
C28 C27 C32 117.6(4)
C28 C27 C26 122.5(3)
C32 C27 C26 119.9(4)
C27 C28 C29 121.7(4)
C27 C28 H28 119.1
C29 C28 H28 119.1
C30 C29 C28 119.3(5)
C30 C29 H29 120.4
C28 C29 H29 120.4
C31 C30 C29 119.9(5)
C31 C30 H30 120.0
C29 C30 H30 120.0
C30 C31 C32 120.3(5)
C30 C31 H31 119.8
C32 C31 H31 119.8
C31 C32 C27 121.2(5)
C31 C32 H32 119.4
C27 C32 H32 119.4
C7 N1 C6 111.4(3)
C7 N1 H5 124.3
C6 N1 H5 124.2
C26 N2 C24 112.3(3)
C26 N2 C8 119.6(2)
C24 N2 C8 111.2(3)
C25 S1 C26 87.53(18)

loop_
_geom_bond_atom_site_label_1
_geom_bond_atom_site_label_2
_geom_bond_distance
C1 C6 1.378(4)
C1 C2 1.380(5)
C1 H1 0.9300
C2 C3 1.394(5)
C2 H2 0.9300
C3 C4 1.393(5)
C3 H3 0.9300
C4 C5 1.377(5)
C4 H4 0.9300
C5 C6 1.381(4)
C5 C8 1.520(4)
C6 N1 1.409(4)
C7 O1 1.228(4)
C7 N1 1.354(4)
C7 C8 1.549(5)
C8 N2 1.482(4)
C8 C9 1.566(4)
C9 C17 1.529(4)
C9 C10 1.531(5)
C9 H9 0.9800
C10 O2 1.208(5)
C10 C11 1.485(5)
C11 C16 1.368(6)
C11 C12 1.383(5)
C12 C13 1.359(7)
C12 H12 0.9300
C13 C14 1.349(9)
C13 H13 0.9300
C14 C15 1.383(7)
C14 H14 0.9300
C15 C16 1.398(6)
C15 H15 0.9300
C16 H16 0.9300
C17 C18 1.512(4)
C17 C24 1.528(5)
C17 H17 0.9800
C18 C19 1.381(5)
C18 C23 1.382(5)
C19 C20 1.386(5)
C19 H19 0.9300
C20 C21 1.366(6)
C20 H20 0.9300
C21 C22 1.354(5)
C21 Cl1 1.746(4)
C22 C23 1.387(5)
C22 H22 0.9300
C23 H23 0.9300
C24 N2 1.474(4)
C24 C25 1.540(4)
C24 H24 0.9800
C25 S1 1.800(4)
C25 H25A 0.9700
C25 H25B 0.9700
C26 N2 1.437(4)
C26 C27 1.518(5)
C26 S1 1.854(4)
C26 H26 0.9800
C27 C28 1.367(5)
C27 C32 1.390(5)
C28 C29 1.394(6)
C28 H28 0.9300
C29 C30 1.369(6)
C29 H29 0.9300
C30 C31 1.368(6)
C30 H30 0.9300
C31 C32 1.371(6)
C31 H31 0.9300
C32 H32 0.9300
N1 H5 0.8600
